data_2219604
loop_
_publ_author_name
'Li, Zhongshui'
'Zhu, Meipin'
'Li, Aike'
'Chen, Jianxin'
'Zhang, Li'

_publ_section_title
;
 (2-Aminophenyl)methyldiphenylphosphonium iodide
;
_journal_coeditor_code HK2515
_journal_issue 10
_journal_name_full 'Acta Crystallographica Section E'
_journal_page_first o2016
_journal_paper_doi 10.1107/S160053680803047X
_journal_volume 64
_journal_year 2008
_chemical_formula_iupac 'C19 H19 N P +, I -'
_chemical_formula_moiety 'C19 H19 N P +, I -'
_chemical_formula_sum 'C19 H19 I N P'
_chemical_formula_weight 419.22
_chemical_name_common no
_chemical_name_systematic
;
(2-Aminophenyl)methyldiphenylphosphonium iodide
;
_space_group_IT_number 14
_symmetry_cell_setting monoclinic
_symmetry_space_group_name_Hall '-P 2yn'
_symmetry_space_group_name_H-M 'P 1 21/n 1'
_atom_sites_solution_hydrogens geom
_atom_sites_solution_primary direct
_atom_sites_solution_secondary difmap
_audit_creation_method SHELXL-97
_cell_angle_alpha 90.00
_cell_angle_beta 93.385(14)
_cell_angle_gamma 90.00
_cell_formula_units_Z 8
_cell_length_a 13.215(4)
_cell_length_b 17.854(4)
_cell_length_c 15.325(6)
_cell_measurement_reflns_used 8154
_cell_measurement_temperature 298(2)
_cell_measurement_theta_max 27.48
_cell_measurement_theta_min 3.02
_cell_volume 3609(2)
_computing_cell_refinement 'TEXSAN (Molecular Structure Corporation, 1998)'
_computing_data_collection 'TEXSAN (Molecular Structure Corporation, 1998)'
_computing_data_reduction 'TEXSAN (Molecular Structure Corporation, 1998)'
_computing_molecular_graphics 'SHELXTL (Sheldrick, 2008) and PLATON (Spek, 2003)'
_computing_publication_material 'SHELXL97 (Sheldrick, 2008)'
_computing_structure_refinement 'SHELXL97 (Sheldrick, 2008)'
_computing_structure_solution 'SHELXS97 (Sheldrick, 2008)'
_diffrn_ambient_temperature 298(2)
_diffrn_detector_area_resol_mean no
_diffrn_measured_fraction_theta_full 0.985
_diffrn_measured_fraction_theta_max 0.985
_diffrn_measurement_device_type 'Rigaku Weissenberg IP'
_diffrn_measurement_method 'scintillation counter'
_diffrn_radiation_monochromator graphite
_diffrn_radiation_source 'fine-focus sealed tube'
_diffrn_radiation_type MoK\a
_diffrn_radiation_wavelength 0.71073
_diffrn_reflns_av_R_equivalents 0.0417
_diffrn_reflns_av_sigmaI/netI 0.0381
_diffrn_reflns_limit_h_max 17
_diffrn_reflns_limit_h_min -17
_diffrn_reflns_limit_k_max 23
_diffrn_reflns_limit_k_min -22
_diffrn_reflns_limit_l_max 19
_diffrn_reflns_limit_l_min -19
_diffrn_reflns_number 32748
_diffrn_reflns_theta_full 27.48
_diffrn_reflns_theta_max 27.48
_diffrn_reflns_theta_min 3.02
_diffrn_standards_decay_% 0
_diffrn_standards_number 0
_exptl_absorpt_coefficient_mu 1.860
_exptl_absorpt_correction_T_max 0.475
_exptl_absorpt_correction_T_min 0.420
_exptl_absorpt_correction_type multi-scan
_exptl_absorpt_process_details '(TEXSAN; Molecular Structure Corporation, 1998)'
_exptl_crystal_colour yellow
_exptl_crystal_density_diffrn 1.543
_exptl_crystal_density_meas ?
_exptl_crystal_density_method 'not measured'
_exptl_crystal_description block
_exptl_crystal_F_000 1664
_exptl_crystal_size_max 0.50
_exptl_crystal_size_mid 0.40
_exptl_crystal_size_min 0.40
_refine_diff_density_max 0.697
_refine_diff_density_min -0.659
_refine_ls_extinction_coef no
_refine_ls_extinction_method none
_refine_ls_goodness_of_fit_ref 1.032
_refine_ls_hydrogen_treatment constr
_refine_ls_matrix_type full
_refine_ls_number_parameters 399
_refine_ls_number_reflns 8154
_refine_ls_number_restraints 0
_refine_ls_restrained_S_all 1.032
_refine_ls_R_factor_all 0.0409
_refine_ls_R_factor_gt 0.0302
_refine_ls_shift/su_max 0.001
_refine_ls_shift/su_mean 0.000
_refine_ls_structure_factor_coef Fsqd
_refine_ls_weighting_details 'calc w=1/[\s^2^(Fo^2^)+(0.031P)^2^] where P=(Fo^2^+2Fc^2^)/3'
_refine_ls_weighting_scheme calc
_refine_ls_wR_factor_gt 0.0684
_refine_ls_wR_factor_ref 0.0711
_reflns_number_gt 6307
_reflns_number_total 8154
_reflns_threshold_expression I>2\s(I)
_cod_data_source_file hk2515.cif
_cod_data_source_block I
_cod_depositor_comments
;
The following automatic conversions were performed:

'_chemical_melting_point' value 'no' was changed to '?' - the value
is undefined or not given.

Automatic conversion script
Id: cif_fix_values 1646 2011-03-28 12:23:43Z adriana 

The following automatic conversions were performed:

'_chemical_melting_point' value 'no' was changed to '?' - the value
is undefined or not given.

Automatic conversion script
Id: cif_fix_values 1715 2011-07-08 13:25:40Z adriana 

The following automatic conversions were performed:

'_exptl_crystal_density_meas' value 'no' was changed to '?' - the
value is perceived as not measured.

Automatic conversion script
Id: cif_fix_values 3008 2015-01-20 13:52:24Z robertas 
;
_cod_original_cell_volume 3610(2)
_cod_original_sg_symbol_H-M 'P 21/n'
_cod_database_code 2219604
_cod_database_fobs_code 2219604

loop_
_symmetry_equiv_pos_as_xyz
'x, y, z'
'-x+1/2, y+1/2, -z+1/2'
'-x, -y, -z'
'x-1/2, -y-1/2, z-1/2'

loop_
_atom_site_type_symbol
_atom_site_label
_atom_site_fract_x
_atom_site_fract_y
_atom_site_fract_z
_atom_site_U_iso_or_equiv
_atom_site_adp_type
_atom_site_calc_flag
_atom_site_refinement_flags
_atom_site_occupancy
I I1 0.275253(16) -0.173440(9) 0.146444(14) 0.06249(7) Uani d . 1
I I2 0.246225(14) 0.039910(9) 0.389305(12) 0.05489(6) Uani d . 1
P P1 0.21547(4) -0.23074(3) 0.46752(4) 0.03795(13) Uani d . 1
P P2 0.34957(4) -0.41826(3) 0.81596(4) 0.04135(14) Uani d . 1
N N1 0.2607(2) -0.33502(12) 0.30937(18) 0.0668(7) Uani d . 1
H H1A 0.2768 -0.3620 0.2658 0.080 Uiso calc R 1
H H1B 0.2769 -0.2884 0.3115 0.080 Uiso calc R 1
N N2 0.30679(19) -0.30209(13) 0.96039(17) 0.0629(6) Uani d . 1
H H2B 0.2868 -0.3479 0.9614 0.076 Uiso calc R 1
H H2C 0.2939 -0.2723 1.0024 0.076 Uiso calc R 1
C C1 0.16106(17) -0.20039(12) 0.56607(16) 0.0413(5) Uani d . 1
C C2 0.0564(2) -0.19164(16) 0.5673(2) 0.0602(8) Uani d . 1
H H2A 0.0159 -0.1986 0.5163 0.072 Uiso calc R 1
C C3 0.0128(2) -0.17288(16) 0.6432(2) 0.0692(9) Uani d . 1
H H3A -0.0571 -0.1671 0.6435 0.083 Uiso calc R 1
C C4 0.0720(3) -0.16268(16) 0.7185(2) 0.0676(8) Uani d . 1
H H4A 0.0422 -0.1507 0.7701 0.081 Uiso calc R 1
C C5 0.1752(3) -0.17011(15) 0.7179(2) 0.0611(7) Uani d . 1
H H5A 0.2153 -0.1627 0.7691 0.073 Uiso calc R 1
C C6 0.2199(2) -0.18849(12) 0.64174(18) 0.0471(6) Uani d . 1
H H6A 0.2900 -0.1929 0.6416 0.056 Uiso calc R 1
C C7 0.34992(17) -0.22050(12) 0.48204(16) 0.0417(5) Uani d . 1
C C8 0.3946(2) -0.15029(15) 0.4743(2) 0.0574(7) Uani d . 1
H H8A 0.3558 -0.1097 0.4541 0.069 Uiso calc R 1
C C9 0.4958(2) -0.14136(17) 0.4966(2) 0.0677(8) Uani d . 1
H H9A 0.5257 -0.0945 0.4924 0.081 Uiso calc R 1
C C10 0.5530(2) -0.20159(19) 0.5252(2) 0.0661(8) Uani d . 1
H H10A 0.6216 -0.1951 0.5406 0.079 Uiso calc R 1
C C11 0.5107(2) -0.27100(17) 0.5314(2) 0.0667(8) Uani d . 1
H H11A 0.5506 -0.3115 0.5501 0.080 Uiso calc R 1
C C12 0.40877(19) -0.28112(14) 0.5101(2) 0.0555(7) Uani d . 1
H H12A 0.3797 -0.3283 0.5144 0.067 Uiso calc R 1
C C13 0.18399(17) -0.32710(11) 0.45066(16) 0.0399(5) Uani d . 1
C C14 0.13475(19) -0.36486(13) 0.51540(18) 0.0474(6) Uani d . 1
H H14A 0.1178 -0.3391 0.5652 0.057 Uiso calc R 1
C C15 0.1108(2) -0.43940(14) 0.5070(2) 0.0559(7) Uani d . 1
H H15A 0.0775 -0.4639 0.5506 0.067 Uiso calc R 1
C C16 0.1366(2) -0.47742(14) 0.4334(2) 0.0570(7) Uani d . 1
H H16A 0.1208 -0.5280 0.4277 0.068 Uiso calc R 1
C C17 0.18451(19) -0.44243(13) 0.3692(2) 0.0515(6) Uani d . 1
H H17A 0.2011 -0.4696 0.3203 0.062 Uiso calc R 1
C C18 0.20976(18) -0.36601(13) 0.37475(17) 0.0456(6) Uani d . 1
C C19 0.38306(17) -0.32116(12) 0.82121(17) 0.0429(5) Uani d . 1
C C20 0.43743(19) -0.28979(15) 0.75442(18) 0.0503(6) Uani d . 1
H H20A 0.4531 -0.3191 0.7069 0.060 Uiso calc R 1
C C21 0.4678(2) -0.21594(16) 0.7585(2) 0.0596(7) Uani d . 1
H H21A 0.5032 -0.1953 0.7137 0.071 Uiso calc R 1
C C22 0.4457(2) -0.17343(16) 0.8287(2) 0.0629(8) Uani d . 1
H H22A 0.4676 -0.1240 0.8318 0.076 Uiso calc R 1
C C23 0.3919(2) -0.20197(15) 0.8946(2) 0.0587(7) Uani d . 1
H H23A 0.3772 -0.1714 0.9413 0.070 Uiso calc R 1
C C24 0.35822(18) -0.27696(13) 0.89301(18) 0.0484(6) Uani d . 1
C C25 0.39532(19) -0.46171(13) 0.72040(17) 0.0470(6) Uani d . 1
C C26 0.4990(2) -0.47327(17) 0.7155(2) 0.0623(7) Uani d . 1
H H26A 0.5445 -0.4541 0.7585 0.075 Uiso calc R 1
C C27 0.5336(3) -0.5131(2) 0.6468(3) 0.0788(10) Uani d . 1
H H27A 0.6028 -0.5203 0.6427 0.095 Uiso calc R 1
C C28 0.4667(3) -0.54243(18) 0.5843(2) 0.0809(10) Uani d . 1
H H28A 0.4910 -0.5706 0.5389 0.097 Uiso calc R 1
C C29 0.3650(3) -0.53088(19) 0.5878(2) 0.0769(9) Uani d . 1
H H29A 0.3202 -0.5507 0.5447 0.092 Uiso calc R 1
C C30 0.3288(2) -0.48961(16) 0.65574(19) 0.0590(7) Uani d . 1
H H30A 0.2596 -0.4807 0.6578 0.071 Uiso calc R 1
C C31 0.21474(18) -0.42786(12) 0.81176(16) 0.0421(5) Uani d . 1
C C32 0.1681(2) -0.49125(14) 0.8414(2) 0.0582(7) Uani d . 1
H H32A 0.2064 -0.5284 0.8703 0.070 Uiso calc R 1
C C33 0.0645(2) -0.49951(17) 0.8283(2) 0.0694(8) Uani d . 1
H H33A 0.0333 -0.5427 0.8475 0.083 Uiso calc R 1
C C34 0.0070(2) -0.44431(18) 0.7870(2) 0.0650(8) Uani d . 1
H H34A -0.0627 -0.4503 0.7782 0.078 Uiso calc R 1
C C35 0.0522(2) -0.38083(17) 0.7588(2) 0.0637(8) Uani d . 1
H H35A 0.0131 -0.3435 0.7313 0.076 Uiso calc R 1
C C36 0.15576(19) -0.37169(15) 0.7709(2) 0.0543(7) Uani d . 1
H H36A 0.1862 -0.3282 0.7519 0.065 Uiso calc R 1
C C37 0.1658(2) -0.17182(13) 0.38091(19) 0.0541(7) Uani d . 1
H H37A 0.1934 -0.1867 0.3270 0.081 Uiso calc R 1
H H37B 0.1839 -0.1207 0.3935 0.081 Uiso calc R 1
H H37C 0.0933 -0.1763 0.3757 0.081 Uiso calc R 1
C C38 0.4077(2) -0.46872(15) 0.90723(18) 0.0568(7) Uani d . 1
H H38A 0.3858 -0.4478 0.9607 0.085 Uiso calc R 1
H H38B 0.4801 -0.4648 0.9064 0.085 Uiso calc R 1
H H38C 0.3881 -0.5205 0.9033 0.085 Uiso calc R 1

loop_
_atom_site_aniso_label
_atom_site_aniso_U_11
_atom_site_aniso_U_22
_atom_site_aniso_U_33
_atom_site_aniso_U_12
_atom_site_aniso_U_13
_atom_site_aniso_U_23
I1 0.06953(13) 0.05555(10) 0.06229(14) -0.01435(9) 0.00288(9) -0.00578(8)
I2 0.06649(12) 0.04646(9) 0.05246(12) 0.00345(8) 0.00974(8) -0.00069(7)
P1 0.0329(3) 0.0367(3) 0.0434(4) -0.0001(2) -0.0050(2) -0.0038(2)
P2 0.0374(3) 0.0479(3) 0.0388(4) 0.0053(3) 0.0025(2) 0.0052(2)
N1 0.0872(18) 0.0564(12) 0.0591(17) -0.0070(12) 0.0244(13) -0.0138(11)
N2 0.0675(15) 0.0593(12) 0.0638(17) -0.0099(12) 0.0195(12) -0.0092(11)
C1 0.0361(11) 0.0373(10) 0.0499(15) -0.0006(10) -0.0013(10) -0.0056(9)
C2 0.0374(13) 0.0737(17) 0.069(2) 0.0038(13) -0.0052(13) -0.0219(14)
C3 0.0462(15) 0.0749(18) 0.088(3) 0.0090(14) 0.0137(16) -0.0209(16)
C4 0.078(2) 0.0615(16) 0.065(2) 0.0071(16) 0.0250(17) -0.0126(14)
C5 0.076(2) 0.0607(15) 0.0457(17) 0.0054(14) -0.0034(14) -0.0122(12)
C6 0.0444(13) 0.0442(12) 0.0517(17) 0.0042(11) -0.0056(11) -0.0036(10)
C7 0.0346(11) 0.0467(11) 0.0435(14) -0.0018(10) 0.0008(10) -0.0023(9)
C8 0.0474(14) 0.0558(14) 0.068(2) -0.0087(13) -0.0006(13) 0.0111(13)
C9 0.0540(16) 0.0747(19) 0.075(2) -0.0247(16) 0.0072(15) 0.0050(15)
C10 0.0337(12) 0.094(2) 0.070(2) -0.0050(15) 0.0034(13) -0.0072(17)
C11 0.0416(14) 0.0733(18) 0.084(2) 0.0136(14) -0.0080(14) -0.0139(15)
C12 0.0400(13) 0.0503(13) 0.075(2) 0.0041(11) -0.0053(13) -0.0077(12)
C13 0.0356(11) 0.0383(10) 0.0453(14) -0.0005(9) -0.0036(10) -0.0058(9)
C14 0.0469(13) 0.0463(12) 0.0490(16) -0.0050(11) 0.0035(11) -0.0042(10)
C15 0.0534(15) 0.0488(13) 0.066(2) -0.0086(12) 0.0069(13) 0.0023(12)
C16 0.0489(14) 0.0421(12) 0.080(2) -0.0055(12) 0.0009(14) -0.0082(12)
C17 0.0431(13) 0.0463(12) 0.0649(19) 0.0016(11) 0.0016(12) -0.0159(11)
C18 0.0394(12) 0.0482(12) 0.0491(16) 0.0002(10) 0.0021(11) -0.0070(10)
C19 0.0329(11) 0.0505(12) 0.0445(15) -0.0007(10) -0.0035(10) 0.0040(10)
C20 0.0449(13) 0.0605(14) 0.0449(16) 0.0013(12) -0.0026(11) 0.0120(11)
C21 0.0510(15) 0.0682(16) 0.0584(19) -0.0098(14) -0.0054(13) 0.0220(14)
C22 0.0557(16) 0.0597(15) 0.071(2) -0.0132(13) -0.0152(15) 0.0127(14)
C23 0.0549(15) 0.0541(14) 0.065(2) -0.0018(13) -0.0098(14) -0.0042(13)
C24 0.0390(12) 0.0532(13) 0.0522(17) -0.0007(11) -0.0032(11) 0.0012(11)
C25 0.0475(13) 0.0523(12) 0.0418(15) 0.0085(11) 0.0080(11) 0.0064(10)
C26 0.0478(15) 0.0783(18) 0.062(2) 0.0108(14) 0.0118(13) 0.0048(14)
C27 0.069(2) 0.094(2) 0.076(3) 0.0229(19) 0.0317(19) 0.0120(19)
C28 0.112(3) 0.076(2) 0.059(2) 0.024(2) 0.037(2) 0.0026(16)
C29 0.099(3) 0.088(2) 0.0444(19) 0.006(2) 0.0065(17) -0.0067(15)
C30 0.0576(16) 0.0761(17) 0.0433(17) 0.0080(14) 0.0033(13) 0.0010(13)
C31 0.0402(12) 0.0436(11) 0.0432(15) 0.0006(10) 0.0093(10) -0.0015(9)
C32 0.0593(16) 0.0474(13) 0.069(2) -0.0003(13) 0.0111(14) 0.0024(12)
C33 0.0682(19) 0.0611(16) 0.081(2) -0.0247(16) 0.0187(17) -0.0029(15)
C34 0.0441(14) 0.086(2) 0.066(2) -0.0122(15) 0.0065(14) -0.0136(15)
C35 0.0416(14) 0.0784(18) 0.070(2) 0.0025(14) -0.0012(13) 0.0112(15)
C36 0.0400(13) 0.0558(14) 0.0669(19) -0.0021(11) 0.0005(12) 0.0163(12)
C37 0.0595(16) 0.0490(13) 0.0519(17) 0.0025(12) -0.0116(13) 0.0024(11)
C38 0.0585(16) 0.0671(15) 0.0443(16) 0.0171(13) -0.0013(12) 0.0104(12)

loop_
_atom_type_symbol
_atom_type_description
_atom_type_scat_dispersion_real
_atom_type_scat_dispersion_imag
_atom_type_scat_source
C C 0.0033 0.0016 'International Tables Vol C Tables 4.2.6.8 and 6.1.1.4'
H H 0.0000 0.0000 'International Tables Vol C Tables 4.2.6.8 and 6.1.1.4'
N N 0.0061 0.0033 'International Tables Vol C Tables 4.2.6.8 and 6.1.1.4'
P P 0.1023 0.0942 'International Tables Vol C Tables 4.2.6.8 and 6.1.1.4'
I I -0.4742 1.8119 'International Tables Vol C Tables 4.2.6.8 and 6.1.1.4'

loop_
_geom_angle_atom_site_label_1
_geom_angle_atom_site_label_2
_geom_angle_atom_site_label_3
_geom_angle
_geom_angle_publ_flag
C13 P1 C7 109.76(10) yes
C13 P1 C37 112.79(11) yes
C7 P1 C37 110.56(13) yes
C13 P1 C1 108.14(12) yes
C7 P1 C1 108.01(11) yes
C37 P1 C1 107.41(13) yes
C31 P2 C19 109.75(10) yes
C31 P2 C25 108.21(12) yes
C19 P2 C25 111.18(12) yes
C31 P2 C38 111.04(13) yes
C19 P2 C38 110.94(12) yes
C25 P2 C38 105.63(13) yes
C18 N1 H1A 120.0 no
C18 N1 H1B 120.0 no
H1A N1 H1B 120.0 no
C24 N2 H2B 120.0 no
C24 N2 H2C 120.0 no
H2B N2 H2C 120.0 no
C6 C1 C2 118.9(2) no
C6 C1 P1 121.49(19) no
C2 C1 P1 119.55(19) no
C3 C2 C1 120.5(3) no
C3 C2 H2A 119.8 no
C1 C2 H2A 119.8 no
C4 C3 C2 120.1(3) no
C4 C3 H3A 120.0 no
C2 C3 H3A 120.0 no
C3 C4 C5 120.1(3) no
C3 C4 H4A 120.0 no
C5 C4 H4A 120.0 no
C4 C5 C6 120.3(3) no
C4 C5 H5A 119.9 no
C6 C5 H5A 119.9 no
C1 C6 C5 120.2(3) no
C1 C6 H6A 119.9 no
C5 C6 H6A 119.9 no
C12 C7 C8 119.7(2) no
C12 C7 P1 119.62(18) no
C8 C7 P1 120.29(18) no
C9 C8 C7 119.7(3) no
C9 C8 H8A 120.2 no
C7 C8 H8A 120.2 no
C8 C9 C10 120.0(3) no
C8 C9 H9A 120.0 no
C10 C9 H9A 120.0 no
C11 C10 C9 120.9(2) no
C11 C10 H10A 119.6 no
C9 C10 H10A 119.6 no
C10 C11 C12 120.1(3) no
C10 C11 H11A 120.0 no
C12 C11 H11A 120.0 no
C11 C12 C7 119.6(2) no
C11 C12 H12A 120.2 no
C7 C12 H12A 120.2 no
C14 C13 C18 119.6(2) no
C14 C13 P1 118.57(18) no
C18 C13 P1 121.82(19) no
C15 C14 C13 121.2(2) no
C15 C14 H14A 119.4 no
C13 C14 H14A 119.4 no
C14 C15 C16 119.2(3) no
C14 C15 H15A 120.4 no
C16 C15 H15A 120.4 no
C17 C16 C15 121.2(2) no
C17 C16 H16A 119.4 no
C15 C16 H16A 119.4 no
C16 C17 C18 121.5(3) no
C16 C17 H17A 119.2 no
C18 C17 H17A 119.2 no
N1 C18 C17 118.5(2) no
N1 C18 C13 124.1(2) no
C17 C18 C13 117.3(2) no
C20 C19 C24 120.0(2) no
C20 C19 P2 119.4(2) no
C24 C19 P2 120.6(2) no
C21 C20 C19 120.6(3) no
C21 C20 H20A 119.7 no
C19 C20 H20A 119.7 no
C22 C21 C20 119.6(3) no
C22 C21 H21A 120.2 no
C20 C21 H21A 120.2 no
C21 C22 C23 121.4(3) no
C21 C22 H22A 119.3 no
C23 C22 H22A 119.3 no
C22 C23 C24 121.2(3) no
C22 C23 H23A 119.4 no
C24 C23 H23A 119.4 no
N2 C24 C19 124.3(2) no
N2 C24 C23 118.4(3) no
C19 C24 C23 117.2(3) no
C30 C25 C26 119.7(3) no
C30 C25 P2 120.8(2) no
C26 C25 P2 119.2(2) no
C27 C26 C25 119.4(3) no
C27 C26 H26A 120.3 no
C25 C26 H26A 120.3 no
C28 C27 C26 120.4(3) no
C28 C27 H27A 119.8 no
C26 C27 H27A 119.8 no
C29 C28 C27 120.8(3) no
C29 C28 H28A 119.6 no
C27 C28 H28A 119.6 no
C28 C29 C30 119.7(3) no
C28 C29 H29A 120.2 no
C30 C29 H29A 120.2 no
C25 C30 C29 120.0(3) no
C25 C30 H30A 120.0 no
C29 C30 H30A 120.0 no
C32 C31 C36 119.3(2) no
C32 C31 P2 122.06(19) no
C36 C31 P2 118.45(18) no
C31 C32 C33 119.9(3) no
C31 C32 H32A 120.1 no
C33 C32 H32A 120.1 no
C34 C33 C32 120.5(3) no
C34 C33 H33A 119.8 no
C32 C33 H33A 119.8 no
C35 C34 C33 120.1(3) no
C35 C34 H34A 120.0 no
C33 C34 H34A 120.0 no
C34 C35 C36 120.4(3) no
C34 C35 H35A 119.8 no
C36 C35 H35A 119.8 no
C35 C36 C31 119.9(2) no
C35 C36 H36A 120.1 no
C31 C36 H36A 120.1 no
P1 C37 H37A 109.5 no
P1 C37 H37B 109.5 no
H37A C37 H37B 109.5 no
P1 C37 H37C 109.5 no
H37A C37 H37C 109.5 no
H37B C37 H37C 109.5 no
P2 C38 H38A 109.5 no
P2 C38 H38B 109.5 no
H38A C38 H38B 109.5 no
P2 C38 H38C 109.5 no
H38A C38 H38C 109.5 no
H38B C38 H38C 109.5 no

loop_
_geom_bond_atom_site_label_1
_geom_bond_atom_site_label_2
_geom_bond_distance
_geom_bond_publ_flag
P1 C13 1.785(2) yes
P1 C7 1.787(2) yes
P1 C37 1.788(3) yes
P1 C1 1.794(3) yes
P2 C31 1.787(2) yes
P2 C19 1.790(2) yes
P2 C25 1.793(3) yes
P2 C38 1.797(3) yes
N1 C18 1.358(4) yes
N1 H1A 0.8600 no
N1 H1B 0.8600 no
N2 C24 1.346(4) no
N2 H2B 0.8600 no
N2 H2C 0.8600 no
C1 C6 1.374(3) no
C1 C2 1.393(3) no
C2 C3 1.369(5) no
C2 H2A 0.9300 no
C3 C4 1.367(5) no
C3 H3A 0.9300 no
C4 C5 1.371(4) no
C4 H4A 0.9300 no
C5 C6 1.378(4) no
C5 H5A 0.9300 no
C6 H6A 0.9300 no
C7 C12 1.386(3) no
C7 C8 1.393(3) no
C8 C9 1.370(4) no
C8 H8A 0.9300 no
C9 C10 1.372(4) no
C9 H9A 0.9300 no
C10 C11 1.365(4) no
C10 H10A 0.9300 no
C11 C12 1.379(4) no
C11 H11A 0.9300 no
C12 H12A 0.9300 no
C13 C14 1.392(4) no
C13 C18 1.414(3) no
C14 C15 1.372(3) no
C14 H14A 0.9300 no
C15 C16 1.377(4) no
C15 H15A 0.9300 no
C16 C17 1.355(4) no
C16 H16A 0.9300 no
C17 C18 1.406(3) no
C17 H17A 0.9300 no
C19 C20 1.402(4) no
C19 C24 1.409(4) no
C20 C21 1.379(4) no
C20 H20A 0.9300 no
C21 C22 1.362(5) no
C21 H21A 0.9300 no
C22 C23 1.368(5) no
C22 H22A 0.9300 no
C23 C24 1.411(4) no
C23 H23A 0.9300 no
C25 C30 1.378(4) no
C25 C26 1.392(4) no
C26 C27 1.371(5) no
C26 H26A 0.9300 no
C27 C28 1.368(5) no
C27 H27A 0.9300 no
C28 C29 1.364(5) no
C28 H28A 0.9300 no
C29 C30 1.384(4) no
C29 H29A 0.9300 no
C30 H30A 0.9300 no
C31 C32 1.379(3) no
C31 C36 1.395(3) no
C32 C33 1.380(4) no
C32 H32A 0.9300 no
C33 C34 1.376(4) no
C33 H33A 0.9300 no
C34 C35 1.363(4) no
C34 H34A 0.9300 no
C35 C36 1.379(4) no
C35 H35A 0.9300 no
C36 H36A 0.9300 no
C37 H37A 0.9600 no
C37 H37B 0.9600 no
C37 H37C 0.9600 no
C38 H38A 0.9600 no
C38 H38B 0.9600 no
C38 H38C 0.9600 no

loop_
_geom_hbond_atom_site_label_D
_geom_hbond_atom_site_label_H
_geom_hbond_atom_site_label_A
_geom_hbond_site_symmetry_A
_geom_hbond_distance_DH
_geom_hbond_distance_HA
_geom_hbond_distance_DA
_geom_hbond_angle_DHA
_geom_hbond_publ_flag
N1 H1A I2 4_555 0.86 2.95 3.773(3) 160.00 yes
N2 H2C I1 . 0.86 2.85 3.704(3) 174.00 yes

loop_
_geom_torsion_atom_site_label_1
_geom_torsion_atom_site_label_2
_geom_torsion_atom_site_label_3
_geom_torsion_atom_site_label_4
_geom_torsion
_geom_torsion_publ_flag
C13 P1 C1 C6 106.0(2) no
C7 P1 C1 C6 -12.7(2) no
C37 P1 C1 C6 -132.0(2) no
C13 P1 C1 C2 -71.2(2) no
C7 P1 C1 C2 170.1(2) no
C37 P1 C1 C2 50.8(2) no
C6 C1 C2 C3 -1.2(4) no
P1 C1 C2 C3 176.1(2) no
C1 C2 C3 C4 -0.1(5) no
C2 C3 C4 C5 1.0(5) no
C3 C4 C5 C6 -0.6(4) no
C2 C1 C6 C5 1.6(4) no
P1 C1 C6 C5 -175.60(19) no
C4 C5 C6 C1 -0.8(4) no
C13 P1 C7 C12 -23.0(3) no
C37 P1 C7 C12 -148.0(2) no
C1 P1 C7 C12 94.7(2) no
C13 P1 C7 C8 163.8(2) no
C37 P1 C7 C8 38.7(3) no
C1 P1 C7 C8 -78.5(2) no
C12 C7 C8 C9 -1.7(4) no
P1 C7 C8 C9 171.5(3) no
C7 C8 C9 C10 0.9(5) no
C8 C9 C10 C11 0.4(5) no
C9 C10 C11 C12 -0.9(5) no
C10 C11 C12 C7 0.2(5) no
C8 C7 C12 C11 1.1(4) no
P1 C7 C12 C11 -172.1(2) no
C7 P1 C13 C14 111.5(2) no
C37 P1 C13 C14 -124.8(2) no
C1 P1 C13 C14 -6.2(2) no
C7 P1 C13 C18 -67.1(2) no
C37 P1 C13 C18 56.7(2) no
C1 P1 C13 C18 175.32(18) no
C18 C13 C14 C15 0.1(4) no
P1 C13 C14 C15 -178.4(2) no
C13 C14 C15 C16 0.4(4) no
C14 C15 C16 C17 -0.4(4) no
C15 C16 C17 C18 -0.1(4) no
C16 C17 C18 N1 177.9(3) no
C16 C17 C18 C13 0.6(4) no
C14 C13 C18 N1 -177.7(2) no
P1 C13 C18 N1 0.8(3) no
C14 C13 C18 C17 -0.6(3) no
P1 C13 C18 C17 177.91(17) no
C31 P2 C19 C20 -119.13(19) no
C25 P2 C19 C20 0.6(2) no
C38 P2 C19 C20 117.8(2) no
C31 P2 C19 C24 63.0(2) no
C25 P2 C19 C24 -177.35(18) no
C38 P2 C19 C24 -60.1(2) no
C24 C19 C20 C21 0.6(3) no
P2 C19 C20 C21 -177.34(19) no
C19 C20 C21 C22 0.7(4) no
C20 C21 C22 C23 -1.4(4) no
C21 C22 C23 C24 0.8(4) no
C20 C19 C24 N2 -179.7(2) no
P2 C19 C24 N2 -1.8(3) no
C20 C19 C24 C23 -1.2(3) no
P2 C19 C24 C23 176.74(18) no
C22 C23 C24 N2 179.1(2) no
C22 C23 C24 C19 0.5(4) no
C31 P2 C25 C30 5.3(2) no
C19 P2 C25 C30 -115.3(2) no
C38 P2 C25 C30 124.2(2) no
C31 P2 C25 C26 -168.9(2) no
C19 P2 C25 C26 70.5(2) no
C38 P2 C25 C26 -50.0(2) no
C30 C25 C26 C27 -0.8(4) no
P2 C25 C26 C27 173.4(2) no
C25 C26 C27 C28 -1.1(5) no
C26 C27 C28 C29 1.8(5) no
C27 C28 C29 C30 -0.6(5) no
C26 C25 C30 C29 2.0(4) no
P2 C25 C30 C29 -172.2(2) no
C28 C29 C30 C25 -1.3(5) no
C19 P2 C31 C32 -153.7(2) no
C25 P2 C31 C32 84.8(2) no
C38 P2 C31 C32 -30.7(3) no
C19 P2 C31 C36 31.3(3) no
C25 P2 C31 C36 -90.1(2) no
C38 P2 C31 C36 154.4(2) no
C36 C31 C32 C33 1.9(4) no
P2 C31 C32 C33 -173.0(2) no
C31 C32 C33 C34 -1.1(5) no
C32 C33 C34 C35 -0.1(5) no
C33 C34 C35 C36 0.5(5) no
C34 C35 C36 C31 0.3(5) no
C32 C31 C36 C35 -1.5(4) no
P2 C31 C36 C35 173.6(2) no

loop_
_cod_related_entry_id
_cod_related_entry_database
_cod_related_entry_code
1 ChemSpider 30655619
